data_7107139
loop_
_publ_author_name
'Fuye Gao'
'Craig T. M. Stamp'
'Paul D. Thornton'
'T. Stanley Cameron'
'Lauren E. Doyle'
'David O. Miller'
'D. Jean Burnell'

_publ_section_title
;
 Selective formation of angular tricyclic compounds by ruthenium-mediated
 ring-rearrangement metathesis
;
_journal_name_full Chem.Commun.
_journal_page_first 233
_journal_paper_doi 10.1039/c1cc15452d
_journal_volume 48
_journal_year 2012
_chemical_formula_sum 'C13 H18 O2'
_chemical_formula_weight 206.27
_chemical_name_systematic
;
?
;
_space_group_IT_number 61
_symmetry_cell_setting orthorhombic
_symmetry_space_group_name_Hall '-P 2ac 2ab'
_symmetry_space_group_name_H-M 'P b c a'
_atom_sites_solution_hydrogens geom
_atom_sites_solution_primary direct
_atom_sites_solution_secondary difmap
_audit_creation_method SHELXL-97
_cell_angle_alpha 90.00
_cell_angle_beta 90.00
_cell_angle_gamma 90.00
_cell_formula_units_Z 8
_cell_length_a 8.5343(9)
_cell_length_b 12.8315(14)
_cell_length_c 19.306(2)
_cell_measurement_reflns_used 8384
_cell_measurement_temperature 113(2)
_cell_measurement_theta_max 30.6
_cell_measurement_theta_min 2.4
_cell_volume 2114.2(4)
_computing_cell_refinement CrystalClear
_computing_data_collection CrystalClear
_computing_data_reduction CrystalStructure
_computing_publication_material 'CrystalStructure 3.7.0'
_computing_structure_refinement SHELXL
_computing_structure_solution SIR92
_diffrn_ambient_temperature 113(2)
_diffrn_detector_area_resol_mean 14.63
_diffrn_measured_fraction_theta_full 0.988
_diffrn_measured_fraction_theta_max 0.988
_diffrn_measurement_device_type 'Rigaku Saturn'
_diffrn_measurement_method \w
_diffrn_radiation_monochromator graphite
_diffrn_radiation_source 'fine-focus sealed tube'
_diffrn_radiation_type MoK\a
_diffrn_radiation_wavelength 0.71070
_diffrn_reflns_av_R_equivalents 0.0165
_diffrn_reflns_av_sigmaI/netI 0.0154
_diffrn_reflns_limit_h_max 11
_diffrn_reflns_limit_h_min -7
_diffrn_reflns_limit_k_max 16
_diffrn_reflns_limit_k_min -13
_diffrn_reflns_limit_l_max 19
_diffrn_reflns_limit_l_min -25
_diffrn_reflns_number 9373
_diffrn_reflns_theta_full 27.50
_diffrn_reflns_theta_max 27.50
_diffrn_reflns_theta_min 3.05
_exptl_absorpt_coefficient_mu 0.085
_exptl_absorpt_correction_T_max 0.9918
_exptl_absorpt_correction_T_min 0.9866
_exptl_absorpt_correction_type numerical
_exptl_crystal_colour colorless
_exptl_crystal_density_diffrn 1.296
_exptl_crystal_density_method 'not measured'
_exptl_crystal_description chip
_exptl_crystal_F_000 896
_exptl_crystal_size_max 0.45
_exptl_crystal_size_mid 0.40
_exptl_crystal_size_min 0.30
_refine_diff_density_max 0.526
_refine_diff_density_min -0.193
_refine_diff_density_rms 0.042
_refine_ls_extinction_method none
_refine_ls_goodness_of_fit_ref 1.069
_refine_ls_hydrogen_treatment mixed
_refine_ls_matrix_type full
_refine_ls_number_parameters 143
_refine_ls_number_reflns 2392
_refine_ls_number_restraints 0
_refine_ls_restrained_S_all 1.069
_refine_ls_R_factor_all 0.0464
_refine_ls_R_factor_gt 0.0447
_refine_ls_shift/su_max 0.001
_refine_ls_shift/su_mean 0.000
_refine_ls_structure_factor_coef Fsqd
_refine_ls_weighting_details 'calc w=1/[\s^2^(Fo^2^)+(0.0517P)^2^+1.0967P] where P=(Fo^2^+2Fc^2^)/3'
_refine_ls_weighting_scheme calc
_refine_ls_wR_factor_gt 0.1122
_refine_ls_wR_factor_ref 0.1138
_reflns_number_gt 2292
_reflns_number_total 2392
_reflns_threshold_expression >2sigma(I)
_cod_data_source_file c1cc15452d.txt
_cod_data_source_block compound22
_cod_database_code 7107139

loop_
_symmetry_equiv_pos_as_xyz
'x, y, z'
'-x+1/2, y+1/2, z'
'x, -y+1/2, z+1/2'
'-x+1/2, -y, z+1/2'
'-x, -y, -z'
'x-1/2, -y-1/2, -z'
'-x, y-1/2, -z-1/2'
'x-1/2, y, -z-1/2'

loop_
_atom_site_label
_atom_site_type_symbol
_atom_site_fract_x
_atom_site_fract_y
_atom_site_fract_z
_atom_site_U_iso_or_equiv
_atom_site_adp_type
_atom_site_occupancy
_atom_site_symmetry_multiplicity
_atom_site_calc_flag
_atom_site_refinement_flags
O1 O 0.42866(10) 0.16660(8) 0.51241(4) 0.0229(2) Uani 1 1 d .
O2 O 0.62975(10) 0.31588(7) 0.54289(5) 0.0219(2) Uani 1 1 d .
C1 C 0.43074(14) 0.14752(9) 0.58627(6) 0.0189(3) Uani 1 1 d .
C2 C 0.35899(15) 0.03962(10) 0.59451(7) 0.0241(3) Uani 1 1 d .
H1 H 0.2450 0.0440 0.5856 0.029 Uiso 1 1 calc R
H2 H 0.4050 -0.0076 0.5594 0.029 Uiso 1 1 calc R
C3 C 0.38490(15) -0.00575(10) 0.66506(7) 0.0248(3) Uani 1 1 d .
H3 H 0.3222 -0.0630 0.6794 0.030 Uiso 1 1 calc R
C4 C 0.49198(15) 0.03105(10) 0.70816(6) 0.0228(3) Uani 1 1 d .
H4 H 0.5046 -0.0033 0.7514 0.027 Uiso 1 1 calc R
C5 C 0.59471(15) 0.12313(10) 0.69347(6) 0.0207(3) Uani 1 1 d .
H5 H 0.7030 0.1059 0.7078 0.025 Uiso 1 1 calc R
H6 H 0.5590 0.1822 0.7224 0.025 Uiso 1 1 calc R
C6 C 0.59778(14) 0.15912(9) 0.61637(6) 0.0169(2) Uani 1 1 d .
C7 C 0.73232(14) 0.10647(9) 0.57796(6) 0.0206(3) Uani 1 1 d .
H7 H 0.7298 0.1270 0.5285 0.025 Uiso 1 1 calc R
H8 H 0.7200 0.0299 0.5806 0.025 Uiso 1 1 calc R
C8 C 0.89142(15) 0.13833(11) 0.61010(7) 0.0254(3) Uani 1 1 d .
H9 H 0.9212 0.0854 0.6450 0.031 Uiso 1 1 calc R
H10 H 0.9720 0.1371 0.5732 0.031 Uiso 1 1 calc R
C9 C 0.89410(15) 0.24399(11) 0.64408(7) 0.0259(3) Uani 1 1 d .
H11 H 0.9906 0.2668 0.6633 0.031 Uiso 1 1 calc R
C10 C 0.77173(15) 0.30797(10) 0.64924(6) 0.0237(3) Uani 1 1 d .
H12 H 0.7799 0.3711 0.6747 0.028 Uiso 1 1 calc R
C11 C 0.62103(14) 0.27896(9) 0.61436(6) 0.0188(3) Uani 1 1 d .
C12 C 0.46479(15) 0.32124(9) 0.64186(7) 0.0234(3) Uani 1 1 d .
H13 H 0.4377 0.3878 0.6189 0.028 Uiso 1 1 calc R
H14 H 0.4704 0.3329 0.6925 0.028 Uiso 1 1 calc R
C13 C 0.34166(14) 0.23573(10) 0.62438(6) 0.0217(3) Uani 1 1 d .
H15 H 0.2929 0.2088 0.6673 0.026 Uiso 1 1 calc R
H16 H 0.2583 0.2646 0.5944 0.026 Uiso 1 1 calc R
H17 H 0.492(2) 0.2224(16) 0.5064(11) 0.047 Uiso 1 1 d .
H18 H 0.730(7) 0.318(4) 0.529(3) 0.225 Uiso 1 1 d .

loop_
_atom_site_aniso_label
_atom_site_aniso_U_11
_atom_site_aniso_U_22
_atom_site_aniso_U_33
_atom_site_aniso_U_23
_atom_site_aniso_U_13
_atom_site_aniso_U_12
O1 0.0217(4) 0.0295(5) 0.0174(4) 0.0009(4) -0.0030(3) -0.0026(4)
O2 0.0205(4) 0.0252(5) 0.0198(4) 0.0065(3) -0.0005(3) -0.0011(3)
C1 0.0173(6) 0.0224(6) 0.0169(6) 0.0005(4) 0.0000(4) -0.0001(4)
C2 0.0220(6) 0.0238(6) 0.0264(6) -0.0022(5) 0.0002(5) -0.0037(5)
C3 0.0260(6) 0.0192(6) 0.0292(6) 0.0005(5) 0.0074(5) -0.0009(5)
C4 0.0263(6) 0.0215(6) 0.0206(6) 0.0032(5) 0.0064(5) 0.0030(5)
C5 0.0225(6) 0.0231(6) 0.0164(5) 0.0011(4) 0.0003(4) 0.0006(5)
C6 0.0173(5) 0.0182(5) 0.0151(5) 0.0002(4) 0.0001(4) 0.0001(4)
C7 0.0206(6) 0.0215(6) 0.0196(5) 0.0012(4) 0.0018(4) 0.0034(4)
C8 0.0197(6) 0.0320(7) 0.0246(6) 0.0062(5) 0.0002(5) 0.0042(5)
C9 0.0201(6) 0.0350(7) 0.0226(6) 0.0065(5) -0.0043(5) -0.0055(5)
C10 0.0251(6) 0.0251(6) 0.0210(6) 0.0007(5) -0.0026(5) -0.0068(5)
C11 0.0201(6) 0.0189(6) 0.0172(5) 0.0006(4) 0.0002(4) -0.0007(4)
C12 0.0240(6) 0.0189(6) 0.0273(6) -0.0014(5) 0.0037(5) 0.0020(5)
C13 0.0181(6) 0.0230(6) 0.0240(6) 0.0008(5) 0.0032(5) 0.0022(5)

loop_
_atom_type_symbol
_atom_type_description
_atom_type_scat_dispersion_real
_atom_type_scat_dispersion_imag
_atom_type_scat_source
C C 0.0033 0.0016 'International Tables Vol C Tables 4.2.6.8 and 6.1.1.4'
H H 0.0000 0.0000 'International Tables Vol C Tables 4.2.6.8 and 6.1.1.4'
O O 0.0106 0.0060 'International Tables Vol C Tables 4.2.6.8 and 6.1.1.4'

loop_
_geom_angle_atom_site_label_1
_geom_angle_atom_site_label_2
_geom_angle_atom_site_label_3
_geom_angle
O1 C1 C2 104.59(10)
O1 C1 C6 111.43(9)
C2 C1 C6 114.78(10)
O1 C1 C13 109.77(9)
C2 C1 C13 114.68(10)
C6 C1 C13 101.74(9)
C3 C2 C1 112.90(10)
C4 C3 C2 122.37(11)
C3 C4 C5 124.50(11)
C4 C5 C6 115.10(10)
C7 C6 C1 117.95(10)
C7 C6 C11 109.32(10)
C1 C6 C11 101.77(9)
C7 C6 C5 110.23(9)
C1 C6 C5 108.35(9)
C11 C6 C5 108.65(9)
C6 C7 C8 110.40(10)
C9 C8 C7 115.19(11)
C10 C9 C8 125.13(12)
C9 C10 C11 119.08(12)
O2 C11 C10 107.47(9)
O2 C11 C12 104.86(9)
C10 C11 C12 120.16(10)
O2 C11 C6 110.59(9)
C10 C11 C6 110.17(10)
C12 C11 C6 103.34(9)
C11 C12 C13 105.22(9)
C1 C13 C12 106.66(10)

loop_
_geom_bond_atom_site_label_1
_geom_bond_atom_site_label_2
_geom_bond_distance
O1 C1 1.4470(14)
O2 C11 1.4609(14)
C1 C2 1.5222(17)
C1 C6 1.5467(16)
C1 C13 1.5493(17)
C2 C3 1.4977(18)
C3 C4 1.3230(19)
C4 C5 1.4984(17)
C5 C6 1.5586(15)
C6 C7 1.5248(16)
C6 C11 1.5509(16)
C7 C8 1.5478(17)
C8 C9 1.506(2)
C9 C10 1.3321(19)
C10 C11 1.4988(16)
C11 C12 1.5343(17)
C12 C13 1.5563(18)
